data_2232409
loop_
_publ_author_name
'Zhao, Cheng-Guang'
'Hu, Jie'
'Zhang, Ya-Li'
'Zhang, Jing'
'Yang, Shu-Lin'

_publ_section_title
;
 Ethyl
 (<i>Z</i>)-2-(2-fluorobenzylidene)-7-methyl-3-oxo-5-phenyl-3,5-dihydro-2<i>H</i>-thiazolo[3,2-<i>a</i>]pyrimidine-6-carboxylate
;
_journal_coeditor_code NG5248
_journal_issue 11
_journal_name_full 'Acta Crystallographica Section E'
_journal_page_first o3009
_journal_paper_doi 10.1107/S1600536811042899
_journal_volume 67
_journal_year 2011
_chemical_formula_iupac 'C23 H19 F N2 O3 S'
_chemical_formula_moiety 'C23 H19 F N2 O3 S'
_chemical_formula_sum 'C23 H19 F N2 O3 S'
_chemical_formula_weight 422.46
_chemical_name_systematic
;
Ethyl (<i>Z</i>)-2-(2-fluorobenzylidene)-7-methyl-3-oxo-5-phenyl-3,5-dihydro-
2<i>H</i>-thiazolo[3,2-<i>a</i>]pyrimidine-6-carboxylate
;
_space_group_IT_number 14
_symmetry_cell_setting monoclinic
_symmetry_space_group_name_Hall '-P 2yn'
_symmetry_space_group_name_H-M 'P 1 21/n 1'
_atom_sites_solution_hydrogens geom
_atom_sites_solution_primary direct
_atom_sites_solution_secondary difmap
_audit_creation_method SHELXL-97
_cell_angle_alpha 90.00
_cell_angle_beta 96.33(3)
_cell_angle_gamma 90.00
_cell_formula_units_Z 4
_cell_length_a 9.3230(19)
_cell_length_b 10.170(2)
_cell_length_c 21.862(4)
_cell_measurement_reflns_used 2127
_cell_measurement_temperature 293(2)
_cell_measurement_theta_max 23.98
_cell_measurement_theta_min 2.45
_cell_volume 2060.2(7)
_computing_cell_refinement 'SAINT (Bruker, 2002)'
_computing_data_collection 'SMART (Bruker, 2002)'
_computing_data_reduction 'SAINT (Bruker, 2002)'
_computing_molecular_graphics 'SHELXTL (Bruker, 2002)'
_computing_publication_material 'SHEXLTL (Bruker, 2002)'
_computing_structure_refinement 'SHELXL97 (Sheldrick, 2008)'
_computing_structure_solution 'SHELXS97 (Sheldrick, 2008)'
_diffrn_ambient_temperature 293(2)
_diffrn_measured_fraction_theta_full 0.997
_diffrn_measured_fraction_theta_max 0.997
_diffrn_measurement_device_type 'Bruker SMART'
_diffrn_measurement_method \w
_diffrn_radiation_monochromator graphite
_diffrn_radiation_source 'fine-focus sealed tube'
_diffrn_radiation_type MoK\a
_diffrn_radiation_wavelength 0.71073
_diffrn_reflns_av_R_equivalents 0.0271
_diffrn_reflns_av_sigmaI/netI 0.0366
_diffrn_reflns_limit_h_max 11
_diffrn_reflns_limit_h_min -11
_diffrn_reflns_limit_k_max 12
_diffrn_reflns_limit_k_min -11
_diffrn_reflns_limit_l_max 26
_diffrn_reflns_limit_l_min -21
_diffrn_reflns_number 10963
_diffrn_reflns_theta_full 26.00
_diffrn_reflns_theta_max 26.00
_diffrn_reflns_theta_min 1.87
_diffrn_standards_decay_% 99
_diffrn_standards_interval_count 200
_diffrn_standards_number 3
_exptl_absorpt_coefficient_mu 0.193
_exptl_absorpt_correction_T_max 1.00000
_exptl_absorpt_correction_T_min 0.83079
_exptl_absorpt_correction_type multi-scan
_exptl_absorpt_process_details '(SADABS; Bruker, 2002)'
_exptl_crystal_colour green
_exptl_crystal_density_diffrn 1.362
_exptl_crystal_density_method 'not measured'
_exptl_crystal_description prismatic
_exptl_crystal_F_000 880
_exptl_crystal_size_max 0.258
_exptl_crystal_size_mid 0.165
_exptl_crystal_size_min 0.127
_refine_diff_density_max 0.273
_refine_diff_density_min -0.169
_refine_ls_extinction_method none
_refine_ls_goodness_of_fit_ref 1.035
_refine_ls_hydrogen_treatment constr
_refine_ls_matrix_type full
_refine_ls_number_parameters 273
_refine_ls_number_reflns 4040
_refine_ls_number_restraints 0
_refine_ls_restrained_S_all 1.035
_refine_ls_R_factor_all 0.0742
_refine_ls_R_factor_gt 0.0523
_refine_ls_shift/su_max 0.009
_refine_ls_shift/su_mean 0.000
_refine_ls_structure_factor_coef Fsqd
_refine_ls_weighting_details 'calc w=1/[\s^2^(Fo^2^)+(0.0733P)^2^+0.4206P] where P=(Fo^2^+2Fc^2^)/3'
_refine_ls_weighting_scheme calc
_refine_ls_wR_factor_gt 0.1319
_refine_ls_wR_factor_ref 0.1467
_reflns_number_gt 2918
_reflns_number_total 4040
_reflns_threshold_expression I>2\s(I)
_cod_data_source_file ng5248.cif
_cod_data_source_block I
_cod_original_cell_volume 2060.3(7)
_cod_original_sg_symbol_H-M 'P 21/n'
_cod_database_code 2232409
_cod_database_fobs_code 2232409

loop_
_symmetry_equiv_pos_as_xyz
'x, y, z'
'-x+1/2, y+1/2, -z+1/2'
'-x, -y, -z'
'x-1/2, -y-1/2, z-1/2'

loop_
_atom_site_type_symbol
_atom_site_label
_atom_site_fract_x
_atom_site_fract_y
_atom_site_fract_z
_atom_site_U_iso_or_equiv
_atom_site_adp_type
_atom_site_calc_flag
_atom_site_refinement_flags
_atom_site_occupancy
_atom_site_symmetry_multiplicity
S S1 0.12550(6) 0.33812(6) 1.02831(3) 0.0515(2) Uani d . 1 1
N N1 0.00474(18) 0.31076(17) 0.91699(8) 0.0421(4) Uani d . 1 1
N N2 -0.0764(2) 0.16406(19) 0.98954(9) 0.0551(5) Uani d . 1 1
F F1 0.46561(19) 0.74388(17) 0.96836(8) 0.0873(5) Uani d . 1 1
O O1 0.10315(17) 0.47535(17) 0.86461(7) 0.0571(4) Uani d . 1 1
O O2 -0.3636(2) 0.0068(2) 0.83596(11) 0.0977(7) Uani d . 1 1
O O3 -0.28690(19) 0.1748(2) 0.78413(9) 0.0721(5) Uani d . 1 1
C C1 0.0939(2) 0.4181(2) 0.91203(10) 0.0423(5) Uani d . 1 1
C C2 0.1745(2) 0.4481(2) 0.97289(9) 0.0431(5) Uani d . 1 1
C C3 0.0027(2) 0.2577(2) 0.97443(10) 0.0455(5) Uani d . 1 1
C C4 -0.0700(2) 0.2454(2) 0.86253(10) 0.0476(5) Uani d . 1 1
H H4 -0.1203 0.3121 0.8358 0.057 Uiso calc R 1 1
C C5 -0.1807(2) 0.1507(2) 0.88343(11) 0.0499(6) Uani d . 1 1
C C6 -0.1772(2) 0.1125(2) 0.94227(12) 0.0536(6) Uani d . 1 1
C C7 0.2703(2) 0.5462(2) 0.97837(10) 0.0475(5) Uani d . 1 1
H H7 0.2781 0.5930 0.9424 0.057 Uiso calc R 1 1
C C8 0.3638(2) 0.5912(2) 1.03149(11) 0.0496(6) Uani d . 1 1
C C9 0.3658(3) 0.5407(3) 1.09065(12) 0.0632(7) Uani d . 1 1
H H9 0.3031 0.4727 1.0979 0.076 Uiso calc R 1 1
C C10 0.4586(3) 0.5889(3) 1.13895(13) 0.0768(9) Uani d . 1 1
H H10 0.4578 0.5534 1.1781 0.092 Uiso calc R 1 1
C C11 0.5515(3) 0.6883(3) 1.12944(16) 0.0795(9) Uani d . 1 1
H H11 0.6140 0.7202 1.1622 0.095 Uiso calc R 1 1
C C12 0.5536(3) 0.7414(3) 1.07228(15) 0.0747(8) Uani d . 1 1
H H12 0.6164 0.8096 1.0657 0.090 Uiso calc R 1 1
C C13 0.4611(3) 0.6919(3) 1.02485(13) 0.0588(6) Uani d . 1 1
C C14 0.0385(3) 0.1753(3) 0.82699(11) 0.0574(7) Uani d . 1 1
C C15 0.0600(3) 0.2140(3) 0.76873(13) 0.0809(9) Uani d . 1 1
H H15 0.0088 0.2847 0.7504 0.097 Uiso calc R 1 1
C C16 0.1604(5) 0.1456(5) 0.73671(18) 0.1075(14) Uani d . 1 1
H H16 0.1754 0.1707 0.6970 0.129 Uiso calc R 1 1
C C17 0.2346(4) 0.0434(5) 0.7641(2) 0.1163(17) Uani d . 1 1
H H17 0.3004 -0.0013 0.7428 0.140 Uiso calc R 1 1
C C18 0.2155(3) 0.0046(4) 0.8219(2) 0.1027(13) Uani d . 1 1
H H18 0.2684 -0.0653 0.8402 0.123 Uiso calc R 1 1
C C19 0.1160(3) 0.0704(3) 0.85343(15) 0.0768(9) Uani d . 1 1
H H19 0.1014 0.0434 0.8929 0.092 Uiso calc R 1 1
C C20 -0.2869(3) 0.1001(3) 0.83382(14) 0.0605(7) Uani d . 1 1
C C21 -0.3860(3) 0.1400(4) 0.73092(15) 0.0931(11) Uani d . 1 1
H H21A -0.3472 0.0674 0.7092 0.112 Uiso calc R 1 1
H H21B -0.4777 0.1128 0.7439 0.112 Uiso calc R 1 1
C C22 -0.4067(5) 0.2525(5) 0.69102(16) 0.1257(15) Uani d . 1 1
H H22A -0.4401 0.3254 0.7135 0.189 Uiso calc R 1 1
H H22B -0.4769 0.2320 0.6569 0.189 Uiso calc R 1 1
H H22C -0.3169 0.2751 0.6761 0.189 Uiso calc R 1 1
C C23 -0.2756(3) 0.0149(3) 0.96687(15) 0.0743(8) Uani d . 1 1
H H23A -0.3639 0.0100 0.9399 0.111 Uiso calc R 1 1
H H23B -0.2961 0.0418 1.0071 0.111 Uiso calc R 1 1
H H23C -0.2300 -0.0699 0.9695 0.111 Uiso calc R 1 1

loop_
_atom_site_aniso_label
_atom_site_aniso_U_11
_atom_site_aniso_U_22
_atom_site_aniso_U_33
_atom_site_aniso_U_12
_atom_site_aniso_U_13
_atom_site_aniso_U_23
S1 0.0556(4) 0.0553(4) 0.0424(3) 0.0045(3) -0.0004(3) 0.0014(3)
N1 0.0425(10) 0.0440(10) 0.0396(9) 0.0018(8) 0.0034(7) -0.0048(8)
N2 0.0538(12) 0.0497(12) 0.0619(13) 0.0032(10) 0.0064(10) 0.0065(10)
F1 0.0901(12) 0.0884(12) 0.0848(12) -0.0292(10) 0.0158(9) -0.0101(9)
O1 0.0642(10) 0.0621(10) 0.0435(9) -0.0110(8) -0.0008(7) 0.0053(8)
O2 0.0845(15) 0.0827(15) 0.1215(19) -0.0357(12) -0.0082(13) -0.0088(13)
O3 0.0576(11) 0.0893(14) 0.0668(12) -0.0195(10) -0.0052(9) -0.0159(10)
C1 0.0424(12) 0.0417(12) 0.0423(12) 0.0036(9) 0.0027(9) -0.0044(10)
C2 0.0434(12) 0.0439(12) 0.0413(12) 0.0118(10) 0.0023(9) -0.0061(9)
C3 0.0439(12) 0.0443(12) 0.0487(13) 0.0104(10) 0.0063(10) 0.0013(10)
C4 0.0418(12) 0.0527(13) 0.0473(12) -0.0001(10) 0.0004(10) -0.0083(10)
C5 0.0360(12) 0.0456(12) 0.0684(16) 0.0033(10) 0.0076(11) -0.0087(11)
C6 0.0433(13) 0.0409(12) 0.0772(18) 0.0069(10) 0.0091(12) 0.0008(12)
C7 0.0472(12) 0.0469(12) 0.0475(12) 0.0075(10) 0.0009(10) -0.0060(10)
C8 0.0432(12) 0.0501(13) 0.0542(14) 0.0116(10) -0.0009(10) -0.0119(11)
C9 0.0656(16) 0.0600(16) 0.0605(16) 0.0053(13) -0.0085(12) -0.0130(12)
C10 0.081(2) 0.082(2) 0.0614(17) 0.0164(17) -0.0211(15) -0.0173(15)
C11 0.0549(17) 0.088(2) 0.090(2) 0.0123(16) -0.0197(15) -0.0418(18)
C12 0.0486(15) 0.0779(19) 0.095(2) 0.0000(14) -0.0020(15) -0.0379(17)
C13 0.0459(13) 0.0580(15) 0.0719(17) 0.0036(12) 0.0041(12) -0.0179(13)
C14 0.0435(13) 0.0694(16) 0.0598(15) -0.0153(12) 0.0084(11) -0.0282(13)
C15 0.080(2) 0.098(2) 0.0684(18) -0.0322(17) 0.0249(15) -0.0315(16)
C16 0.106(3) 0.132(3) 0.094(3) -0.059(3) 0.053(2) -0.055(3)
C17 0.075(2) 0.128(4) 0.155(4) -0.037(2) 0.056(3) -0.087(3)
C18 0.0606(19) 0.109(3) 0.140(3) 0.0046(18) 0.020(2) -0.057(3)
C19 0.0515(15) 0.085(2) 0.094(2) 0.0080(15) 0.0098(14) -0.0357(17)
C20 0.0411(13) 0.0565(15) 0.0834(19) -0.0013(12) 0.0050(12) -0.0158(14)
C21 0.071(2) 0.121(3) 0.081(2) -0.0205(19) -0.0181(17) -0.026(2)
C22 0.160(4) 0.138(4) 0.069(2) -0.015(3) -0.030(2) -0.018(2)
C23 0.0620(17) 0.0546(16) 0.107(2) -0.0019(13) 0.0147(15) 0.0184(15)

loop_
_atom_type_symbol
_atom_type_description
_atom_type_scat_dispersion_real
_atom_type_scat_dispersion_imag
_atom_type_scat_source
C C 0.0033 0.0016 'International Tables Vol C Tables 4.2.6.8 and 6.1.1.4'
H H 0.0000 0.0000 'International Tables Vol C Tables 4.2.6.8 and 6.1.1.4'
N N 0.0061 0.0033 'International Tables Vol C Tables 4.2.6.8 and 6.1.1.4'
O O 0.0106 0.0060 'International Tables Vol C Tables 4.2.6.8 and 6.1.1.4'
F F 0.0171 0.0103 'International Tables Vol C Tables 4.2.6.8 and 6.1.1.4'
S S 0.1246 0.1234 'International Tables Vol C Tables 4.2.6.8 and 6.1.1.4'

loop_
_geom_angle_atom_site_label_1
_geom_angle_atom_site_label_2
_geom_angle_atom_site_label_3
_geom_angle
C2 S1 C3 91.96(11)
C3 N1 C1 116.89(18)
C3 N1 C4 120.74(18)
C1 N1 C4 121.90(18)
C3 N2 C6 116.4(2)
C20 O3 C21 117.4(2)
O1 C1 N1 123.46(19)
O1 C1 C2 126.6(2)
N1 C1 C2 109.93(19)
C7 C2 C1 120.1(2)
C7 C2 S1 129.77(17)
C1 C2 S1 110.16(16)
N2 C3 N1 127.0(2)
N2 C3 S1 122.04(18)
N1 C3 S1 111.00(16)
N1 C4 C5 108.68(18)
N1 C4 C14 110.08(17)
C5 C4 C14 111.69(19)
N1 C4 H4 108.8
C5 C4 H4 108.8
C14 C4 H4 108.8
C6 C5 C20 123.1(2)
C6 C5 C4 121.8(2)
C20 C5 C4 115.0(2)
C5 C6 N2 122.4(2)
C5 C6 C23 126.0(2)
N2 C6 C23 111.6(2)
C2 C7 C8 130.2(2)
C2 C7 H7 114.9
C8 C7 H7 114.9
C13 C8 C9 115.4(2)
C13 C8 C7 119.5(2)
C9 C8 C7 125.1(2)
C10 C9 C8 121.6(3)
C10 C9 H9 119.2
C8 C9 H9 119.2
C11 C10 C9 120.2(3)
C11 C10 H10 119.9
C9 C10 H10 119.9
C10 C11 C12 120.5(3)
C10 C11 H11 119.7
C12 C11 H11 119.7
C11 C12 C13 118.5(3)
C11 C12 H12 120.8
C13 C12 H12 120.8
F1 C13 C12 118.0(3)
F1 C13 C8 118.2(2)
C12 C13 C8 123.8(3)
C15 C14 C19 119.3(3)
C15 C14 C4 121.0(3)
C19 C14 C4 119.7(2)
C14 C15 C16 119.5(4)
C14 C15 H15 120.2
C16 C15 H15 120.2
C17 C16 C15 119.6(4)
C17 C16 H16 120.2
C15 C16 H16 120.2
C16 C17 C18 121.7(4)
C16 C17 H17 119.2
C18 C17 H17 119.2
C17 C18 C19 119.1(4)
C17 C18 H18 120.4
C19 C18 H18 120.4
C14 C19 C18 120.9(4)
C14 C19 H19 119.6
C18 C19 H19 119.6
O2 C20 O3 122.9(3)
O2 C20 C5 127.2(3)
O3 C20 C5 109.9(2)
C22 C21 O3 108.9(3)
C22 C21 H21A 109.9
O3 C21 H21A 109.9
C22 C21 H21B 109.9
O3 C21 H21B 109.9
H21A C21 H21B 108.3
C21 C22 H22A 109.5
C21 C22 H22B 109.5
H22A C22 H22B 109.5
C21 C22 H22C 109.5
H22A C22 H22C 109.5
H22B C22 H22C 109.5
C6 C23 H23A 109.5
C6 C23 H23B 109.5
H23A C23 H23B 109.5
C6 C23 H23C 109.5
H23A C23 H23C 109.5
H23B C23 H23C 109.5

loop_
_geom_bond_atom_site_label_1
_geom_bond_atom_site_label_2
_geom_bond_distance
S1 C2 1.746(2)
S1 C3 1.752(2)
N1 C3 1.369(3)
N1 C1 1.384(3)
N1 C4 1.470(3)
N2 C3 1.270(3)
N2 C6 1.418(3)
F1 C13 1.348(3)
O1 C1 1.201(3)
O2 C20 1.192(3)
O3 C20 1.326(3)
O3 C21 1.448(3)
C1 C2 1.486(3)
C2 C7 1.336(3)
C4 C5 1.518(3)
C4 C14 1.520(3)
C4 H4 0.9800
C5 C6 1.341(3)
C5 C20 1.478(3)
C6 C23 1.492(3)
C7 C8 1.447(3)
C7 H7 0.9300
C8 C13 1.387(4)
C8 C9 1.390(4)
C9 C10 1.379(4)
C9 H9 0.9300
C10 C11 1.361(4)
C10 H10 0.9300
C11 C12 1.364(4)
C11 H11 0.9300
C12 C13 1.369(4)
C12 H12 0.9300
C14 C15 1.368(4)
C14 C19 1.379(4)
C15 C16 1.413(5)
C15 H15 0.9300
C16 C17 1.351(6)
C16 H16 0.9300
C17 C18 1.353(6)
C17 H17 0.9300
C18 C19 1.387(4)
C18 H18 0.9300
C19 H19 0.9300
C21 C22 1.438(5)
C21 H21A 0.9700
C21 H21B 0.9700
C22 H22A 0.9600
C22 H22B 0.9600
C22 H22C 0.9600
C23 H23A 0.9600
C23 H23B 0.9600
C23 H23C 0.9600

loop_
_geom_hbond_atom_site_label_D
_geom_hbond_atom_site_label_H
_geom_hbond_atom_site_label_A
_geom_hbond_site_symmetry_A
_geom_hbond_distance_DH
_geom_hbond_distance_HA
_geom_hbond_distance_DA
_geom_hbond_angle_DHA
_geom_hbond_publ_flag
C17 H17 O1 2_546 0.93 2.62 3.410(5) 143.7 n
C23 H23C S1 3_557 0.96 2.90 3.851(3) 173.2 n

loop_
_geom_torsion_atom_site_label_1
_geom_torsion_atom_site_label_2
_geom_torsion_atom_site_label_3
_geom_torsion_atom_site_label_4
_geom_torsion
C3 N1 C1 O1 -178.3(2)
C4 N1 C1 O1 9.5(3)
C3 N1 C1 C2 2.4(2)
C4 N1 C1 C2 -169.82(17)
O1 C1 C2 C7 -1.2(3)
N1 C1 C2 C7 178.14(18)
O1 C1 C2 S1 -179.97(19)
N1 C1 C2 S1 -0.6(2)
C3 S1 C2 C7 -179.4(2)
C3 S1 C2 C1 -0.79(16)
C6 N2 C3 N1 -2.6(3)
C6 N2 C3 S1 176.41(16)
C1 N1 C3 N2 176.1(2)
C4 N1 C3 N2 -11.6(3)
C1 N1 C3 S1 -3.0(2)
C4 N1 C3 S1 169.30(15)
C2 S1 C3 N2 -177.05(19)
C2 S1 C3 N1 2.07(16)
C3 N1 C4 C5 19.3(3)
C1 N1 C4 C5 -168.82(18)
C3 N1 C4 C14 -103.3(2)
C1 N1 C4 C14 68.6(3)
N1 C4 C5 C6 -16.0(3)
C14 C4 C5 C6 105.6(2)
N1 C4 C5 C20 166.70(18)
C14 C4 C5 C20 -71.7(2)
C20 C5 C6 N2 -178.7(2)
C4 C5 C6 N2 4.3(3)
C20 C5 C6 C23 0.5(4)
C4 C5 C6 C23 -176.5(2)
C3 N2 C6 C5 6.2(3)
C3 N2 C6 C23 -173.1(2)
C1 C2 C7 C8 -177.9(2)
S1 C2 C7 C8 0.6(4)
C2 C7 C8 C13 176.4(2)
C2 C7 C8 C9 -3.3(4)
C13 C8 C9 C10 0.2(4)
C7 C8 C9 C10 179.9(2)
C8 C9 C10 C11 -0.1(4)
C9 C10 C11 C12 0.2(4)
C10 C11 C12 C13 -0.4(4)
C11 C12 C13 F1 -179.1(2)
C11 C12 C13 C8 0.6(4)
C9 C8 C13 F1 179.2(2)
C7 C8 C13 F1 -0.5(3)
C9 C8 C13 C12 -0.5(4)
C7 C8 C13 C12 179.8(2)
N1 C4 C14 C15 -115.2(2)
C5 C4 C14 C15 124.0(2)
N1 C4 C14 C19 65.4(3)
C5 C4 C14 C19 -55.4(3)
C19 C14 C15 C16 0.2(4)
C4 C14 C15 C16 -179.2(2)
C14 C15 C16 C17 -0.4(5)
C15 C16 C17 C18 -0.1(6)
C16 C17 C18 C19 0.8(5)
C15 C14 C19 C18 0.4(4)
C4 C14 C19 C18 179.8(2)
C17 C18 C19 C14 -0.9(5)
C21 O3 C20 O2 0.4(4)
C21 O3 C20 C5 -179.5(2)
C6 C5 C20 O2 -13.9(4)
C4 C5 C20 O2 163.4(3)
C6 C5 C20 O3 166.0(2)
C4 C5 C20 O3 -16.8(3)
C20 O3 C21 C22 160.5(3)

loop_
_cod_related_entry_id
_cod_related_entry_database
_cod_related_entry_code
1 ChemSpider 4743808
